data_4087849
loop_
_publ_author_name
'Siwatch, Rahul Kumar'
'Karwasara, Surendar'
'Sharma, Mahendra Kumar'
'Mondal, Santigopal'
'Mukherjee, Goutam'
'Rajaraman, Gopalan'
'Nagendran, Selvarajan'

_publ_section_title
;
 Reactivity of LGe--NR2 and LGe(E)--NR2 over LGe--Cl and LGe(E)--Cl toward
 Me3SiX (L = Aminotroponiminate; NR2 = N(SiMe3)2/NC4H4; E = S/Se; X =
 Br/CN)
;
_journal_issue 4
_journal_name_full Organometallics
_journal_page_first 429
_journal_paper_doi 10.1021/acs.organomet.5b00643
_journal_volume 35
_journal_year 2016
_chemical_formula_moiety 'C15 H23 F Ge N2 S'
_chemical_formula_sum 'C15 H23 F Ge N2 S'
_chemical_formula_weight 355.02
_space_group_IT_number 15
_space_group_name_Hall '-C 2yc'
_space_group_name_H-M_alt 'C 1 2/c 1'
_symmetry_cell_setting monoclinic
_symmetry_space_group_name_Hall '-C 2yc'
_symmetry_space_group_name_H-M 'C 1 2/c 1'
_atom_sites_solution_hydrogens geom
_atom_sites_solution_primary direct
_atom_sites_solution_secondary difmap
_audit_creation_method SHELXL-97
_cell_angle_alpha 90.00
_cell_angle_beta 116.812(4)
_cell_angle_gamma 90.00
_cell_formula_units_Z 8
_cell_length_a 16.208(4)
_cell_length_b 13.886(4)
_cell_length_c 16.841(4)
_cell_measurement_reflns_used 2768
_cell_measurement_temperature 298(2)
_cell_measurement_theta_max 23.98
_cell_measurement_theta_min 2.71
_cell_volume 3382.8(15)
_computing_cell_refinement 'Bruker SMART'
_computing_data_collection 'Bruker SMART'
_computing_data_reduction 'Bruker SAINT'
_computing_molecular_graphics 'Bruker SHELXTL'
_computing_publication_material 'Bruker SHELXTL'
_computing_structure_refinement 'SHELXL-97 (Sheldrick, 1997)'
_computing_structure_solution 'SHELXS-97 (Sheldrick, 1990)'
_diffrn_ambient_temperature 298(2)
_diffrn_measured_fraction_theta_full 0.999
_diffrn_measured_fraction_theta_max 0.999
_diffrn_measurement_device_type 'CCD area detector'
_diffrn_measurement_method 'phi and omega scans'
_diffrn_radiation_monochromator graphite
_diffrn_radiation_source 'fine-focus sealed tube'
_diffrn_radiation_type MoK\a
_diffrn_radiation_wavelength 0.71073
_diffrn_reflns_av_R_equivalents 0.0288
_diffrn_reflns_av_sigmaI/netI 0.0333
_diffrn_reflns_limit_h_max 18
_diffrn_reflns_limit_h_min -19
_diffrn_reflns_limit_k_max 12
_diffrn_reflns_limit_k_min -16
_diffrn_reflns_limit_l_max 20
_diffrn_reflns_limit_l_min -19
_diffrn_reflns_number 8655
_diffrn_reflns_theta_full 24.99
_diffrn_reflns_theta_max 24.99
_diffrn_reflns_theta_min 2.03
_exptl_absorpt_coefficient_mu 1.937
_exptl_absorpt_correction_T_max 0.733
_exptl_absorpt_correction_T_min 0.512
_exptl_absorpt_correction_type multi-scan
_exptl_absorpt_process_details '(SADABS; Bruker, 2000)'
_exptl_crystal_colour yellow
_exptl_crystal_density_diffrn 1.394
_exptl_crystal_density_method 'not measured'
_exptl_crystal_description block
_exptl_crystal_F_000 1472.0
_exptl_crystal_size_max 0.504
_exptl_crystal_size_mid 0.291
_exptl_crystal_size_min 0.162
_refine_diff_density_max 0.408
_refine_diff_density_min -0.278
_refine_diff_density_rms 0.069
_refine_ls_extinction_method none
_refine_ls_goodness_of_fit_ref 1.051
_refine_ls_hydrogen_treatment constr
_refine_ls_matrix_type full
_refine_ls_number_parameters 187
_refine_ls_number_reflns 2984
_refine_ls_number_restraints 0
_refine_ls_restrained_S_all 1.051
_refine_ls_R_factor_all 0.0526
_refine_ls_R_factor_gt 0.0401
_refine_ls_shift/su_max 0.003
_refine_ls_shift/su_mean 0.000
_refine_ls_structure_factor_coef Fsqd
_refine_ls_weighting_details 'calc w=1/[\s^2^(Fo^2^)+(0.0635P)^2^+1.9824P] where P=(Fo^2^+2Fc^2^)/3'
_refine_ls_weighting_scheme calc
_refine_ls_wR_factor_gt 0.1053
_refine_ls_wR_factor_ref 0.1147
_reflns_number_gt 2328
_reflns_number_total 2987
_reflns_threshold_expression >2sigma(I)
_cod_data_source_file om5b00643_si_001.cif
_cod_data_source_block VII
_cod_depositor_comments
;
The following automatic conversions were performed:

data item '_symmetry_cell_setting' value 'Monoclinic' was changed to
'monoclinic' in accordance with the
/home/saulius/struct/COD-crude-data/automatic-downloads/DataCite-retrospective/ACS/depositions/lib/dictionaries/cif_core.dic
dictionary named 'cif_core.dic' version 2.4.2 last updated on
2011-04-26.

Automatic conversion script
Id: cif_fix_values 6909 2019-04-08 15:41:33Z antanas 
;
_cod_original_sg_symbol_Hall '-C 2yc '
_cod_original_sg_symbol_H-M 'C 2/c '
_cod_original_formula_sum 'C15 H23 F Ge N2 S '
_cod_database_code 4087849

loop_
_symmetry_equiv_pos_as_xyz
'x, y, z'
'-x, y, -z+1/2'
'x+1/2, y+1/2, z'
'-x+1/2, y+1/2, -z+1/2'
'-x, -y, -z'
'x, -y, z-1/2'
'-x+1/2, -y+1/2, -z'
'x+1/2, -y+1/2, z-1/2'

loop_
_atom_site_label
_atom_site_type_symbol
_atom_site_fract_x
_atom_site_fract_y
_atom_site_fract_z
_atom_site_U_iso_or_equiv
_atom_site_adp_type
_atom_site_occupancy
_atom_site_symmetry_multiplicity
_atom_site_calc_flag
_atom_site_refinement_flags
Ge1 Ge 0.25486(2) 0.49038(3) 0.34393(2) 0.05355(17) Uani 1 1 d .
S1 S 0.15361(7) 0.46116(10) 0.21724(6) 0.0801(4) Uani 1 1 d .
F1 F 0.31250(15) 0.59899(18) 0.35375(15) 0.0847(7) Uani 1 1 d .
N1 N 0.23324(18) 0.49362(18) 0.44452(18) 0.0483(7) Uani 1 1 d .
N2 N 0.34962(17) 0.4032(2) 0.40726(18) 0.0586(7) Uani 1 1 d .
C1 C 0.2825(2) 0.4257(2) 0.50485(19) 0.0482(7) Uani 1 1 d .
C7 C 0.3473(2) 0.3721(2) 0.4820(2) 0.0547(8) Uani 1 1 d .
C11 C 0.0876(3) 0.5122(4) 0.4572(4) 0.0995(17) Uani 1 1 d .
H11A H 0.0540 0.4770 0.4030 0.149 Uiso 1 1 calc R
H11B H 0.0472 0.5581 0.4645 0.149 Uiso 1 1 calc R
H11C H 0.1108 0.4684 0.5066 0.149 Uiso 1 1 calc R
C12 C 0.1304(4) 0.6290(4) 0.3714(3) 0.113(2) Uani 1 1 d .
H12A H 0.1806 0.6636 0.3693 0.170 Uiso 1 1 calc R
H12B H 0.0868 0.6739 0.3744 0.170 Uiso 1 1 calc R
H12C H 0.1003 0.5902 0.3189 0.170 Uiso 1 1 calc R
C9 C 0.4149(2) 0.3674(4) 0.3717(3) 0.0814(13) Uani 1 1 d .
C2 C 0.2753(3) 0.4128(3) 0.5836(2) 0.0657(10) Uani 1 1 d .
H2 H 0.2363 0.4569 0.5911 0.079 Uiso 1 1 calc R
C14 C 0.3870(3) 0.2671(5) 0.3331(4) 0.145(3) Uani 1 1 d .
H14A H 0.4090 0.2206 0.3804 0.217 Uiso 1 1 calc R
H14B H 0.4135 0.2538 0.2935 0.217 Uiso 1 1 calc R
H14C H 0.3209 0.2633 0.3009 0.217 Uiso 1 1 calc R
C3 C 0.3144(4) 0.3477(4) 0.6526(3) 0.0858(13) Uani 1 1 d .
H3 H 0.2987 0.3572 0.6988 0.103 Uiso 1 1 calc R
C8 C 0.1674(2) 0.5646(3) 0.4533(2) 0.0629(9) Uani 1 1 d .
C6 C 0.3973(3) 0.2931(3) 0.5302(3) 0.0881(13) Uani 1 1 d .
H6 H 0.4298 0.2627 0.5038 0.106 Uiso 1 1 calc R
C10 C 0.2196(3) 0.6285(3) 0.5336(3) 0.0756(11) Uani 1 1 d .
H10A H 0.2450 0.5899 0.5865 0.113 Uiso 1 1 calc R
H10B H 0.1782 0.6755 0.5376 0.113 Uiso 1 1 calc R
H10C H 0.2688 0.6608 0.5274 0.113 Uiso 1 1 calc R
C4 C 0.3703(4) 0.2742(4) 0.6640(3) 0.1079(18) Uani 1 1 d .
H4 H 0.3846 0.2356 0.7136 0.129 Uiso 1 1 calc R
C15 C 0.5147(3) 0.3726(4) 0.4417(4) 0.118(2) Uani 1 1 d .
H15A H 0.5272 0.4354 0.4683 0.177 Uiso 1 1 calc R
H15B H 0.5546 0.3607 0.4145 0.177 Uiso 1 1 calc R
H15C H 0.5256 0.3249 0.4867 0.177 Uiso 1 1 calc R
C5 C 0.4097(4) 0.2491(4) 0.6092(4) 0.1141(19) Uani 1 1 d .
H5 H 0.4493 0.1964 0.6273 0.137 Uiso 1 1 calc R
C13 C 0.4067(4) 0.4378(7) 0.2999(4) 0.159(3) Uani 1 1 d .
H13A H 0.3546 0.4207 0.2449 0.238 Uiso 1 1 calc R
H13B H 0.4620 0.4358 0.2925 0.238 Uiso 1 1 calc R
H13C H 0.3981 0.5017 0.3168 0.238 Uiso 1 1 calc R

loop_
_atom_site_aniso_label
_atom_site_aniso_U_11
_atom_site_aniso_U_22
_atom_site_aniso_U_33
_atom_site_aniso_U_23
_atom_site_aniso_U_13
_atom_site_aniso_U_12
Ge1 0.0476(2) 0.0780(3) 0.0404(2) 0.01015(16) 0.02455(18) 0.01137(17)
S1 0.0693(7) 0.1248(10) 0.0405(5) 0.0064(5) 0.0197(5) 0.0098(6)
F1 0.0801(15) 0.0970(18) 0.0822(15) 0.0155(13) 0.0411(13) -0.0065(13)
N1 0.0443(15) 0.0655(18) 0.0417(14) 0.0089(12) 0.0252(12) 0.0119(12)
N2 0.0428(15) 0.079(2) 0.0528(16) -0.0035(15) 0.0208(13) 0.0162(14)
C1 0.0444(17) 0.057(2) 0.0379(15) -0.0003(14) 0.0137(14) -0.0057(15)
C7 0.0459(18) 0.059(2) 0.0441(17) -0.0040(15) 0.0067(15) 0.0049(15)
C11 0.051(3) 0.131(4) 0.128(4) -0.026(3) 0.050(3) -0.005(2)
C12 0.143(4) 0.128(4) 0.071(3) 0.030(3) 0.050(3) 0.088(4)
C9 0.049(2) 0.123(4) 0.073(2) -0.025(3) 0.0282(19) 0.022(2)
C2 0.078(2) 0.072(2) 0.0510(19) 0.0075(18) 0.0318(19) -0.005(2)
C14 0.086(3) 0.188(6) 0.154(5) -0.114(5) 0.048(3) -0.006(4)
C3 0.118(4) 0.082(3) 0.052(2) 0.009(2) 0.034(2) -0.016(3)
C8 0.060(2) 0.080(3) 0.057(2) 0.0074(19) 0.0346(17) 0.0193(19)
C6 0.085(3) 0.086(3) 0.077(3) 0.008(2) 0.022(2) 0.031(2)
C10 0.092(3) 0.069(2) 0.079(3) 0.000(2) 0.051(2) 0.010(2)
C4 0.147(5) 0.080(3) 0.059(3) 0.021(3) 0.013(3) -0.003(3)
C15 0.054(3) 0.140(5) 0.147(5) -0.065(4) 0.033(3) 0.011(3)
C5 0.128(4) 0.080(3) 0.091(4) 0.022(3) 0.011(3) 0.035(3)
C13 0.115(4) 0.282(9) 0.136(5) 0.054(6) 0.106(4) 0.073(5)

loop_
_atom_type_symbol
_atom_type_description
_atom_type_scat_dispersion_real
_atom_type_scat_dispersion_imag
_atom_type_scat_source
C C 0.0033 0.0016 'International Tables Vol C Tables 4.2.6.8 and 6.1.1.4'
N N 0.0061 0.0033 'International Tables Vol C Tables 4.2.6.8 and 6.1.1.4'
F F 0.0171 0.0103 'International Tables Vol C Tables 4.2.6.8 and 6.1.1.4'
S S 0.1246 0.1234 'International Tables Vol C Tables 4.2.6.8 and 6.1.1.4'
Ge Ge 0.1547 1.8001 'International Tables Vol C Tables 4.2.6.8 and 6.1.1.4'
H H 0.0000 0.0000 'International Tables Vol C Tables 4.2.6.8 and 6.1.1.4'

loop_
_geom_angle_atom_site_label_1
_geom_angle_atom_site_label_2
_geom_angle_atom_site_label_3
_geom_angle
F1 Ge1 N2 103.84(12)
F1 Ge1 N1 101.76(11)
N2 Ge1 N1 86.58(11)
F1 Ge1 S1 114.27(8)
N2 Ge1 S1 121.96(9)
N1 Ge1 S1 123.55(9)
C1 N1 C8 125.9(3)
C1 N1 Ge1 112.0(2)
C8 N1 Ge1 122.2(2)
C7 N2 C9 125.7(3)
C7 N2 Ge1 112.3(2)
C9 N2 Ge1 121.9(2)
N1 C1 C2 122.0(3)
N1 C1 C7 113.9(3)
C2 C1 C7 124.0(3)
N2 C7 C6 123.0(3)
N2 C7 C1 114.0(3)
C6 C7 C1 122.9(3)
C8 C11 H11A 109.5
C8 C11 H11B 109.5
H11A C11 H11B 109.5
C8 C11 H11C 109.5
H11A C11 H11C 109.5
H11B C11 H11C 109.5
C8 C12 H12A 109.5
C8 C12 H12B 109.5
H12A C12 H12B 109.5
C8 C12 H12C 109.5
H12A C12 H12C 109.5
H12B C12 H12C 109.5
C15 C9 C13 105.6(5)
C15 C9 N2 111.6(3)
C13 C9 N2 106.1(3)
C15 C9 C14 112.7(4)
C13 C9 C14 110.4(5)
N2 C9 C14 110.2(4)
C3 C2 C1 133.0(4)
C3 C2 H2 113.5
C1 C2 H2 113.5
C9 C14 H14A 109.5
C9 C14 H14B 109.5
H14A C14 H14B 109.5
C9 C14 H14C 109.5
H14A C14 H14C 109.5
H14B C14 H14C 109.5
C4 C3 C2 130.8(5)
C4 C3 H3 114.6
C2 C3 H3 114.6
N1 C8 C11 110.3(3)
N1 C8 C10 109.6(3)
C11 C8 C10 112.8(3)
N1 C8 C12 107.6(3)
C11 C8 C12 109.0(4)
C10 C8 C12 107.3(4)
C7 C6 C5 134.4(4)
C7 C6 H6 112.8
C5 C6 H6 112.8
C8 C10 H10A 109.5
C8 C10 H10B 109.5
H10A C10 H10B 109.5
C8 C10 H10C 109.5
H10A C10 H10C 109.5
H10B C10 H10C 109.5
C3 C4 C5 126.2(5)
C3 C4 H4 116.9
C5 C4 H4 116.9
C9 C15 H15A 109.5
C9 C15 H15B 109.5
H15A C15 H15B 109.5
C9 C15 H15C 109.5
H15A C15 H15C 109.5
H15B C15 H15C 109.5
C4 C5 C6 128.0(5)
C4 C5 H5 116.0
C6 C5 H5 116.0
C9 C13 H13A 109.5
C9 C13 H13B 109.5
H13A C13 H13B 109.5
C9 C13 H13C 109.5
H13A C13 H13C 109.5
H13B C13 H13C 109.5

loop_
_geom_bond_atom_site_label_1
_geom_bond_atom_site_label_2
_geom_bond_distance
Ge1 F1 1.742(2)
Ge1 N2 1.867(3)
Ge1 N1 1.879(3)
Ge1 S1 2.0618(11)
N1 C1 1.352(4)
N1 C8 1.508(4)
N2 C7 1.347(4)
N2 C9 1.516(4)
C1 C2 1.394(4)
C1 C7 1.472(4)
C7 C6 1.388(5)
C11 C8 1.512(6)
C11 H11A 0.9600
C11 H11B 0.9600
C11 H11C 0.9600
C12 C8 1.522(5)
C12 H12A 0.9600
C12 H12B 0.9600
C12 H12C 0.9600
C9 C15 1.514(5)
C9 C13 1.514(8)
C9 C14 1.517(7)
C2 C3 1.380(5)
C2 H2 0.9300
C14 H14A 0.9600
C14 H14B 0.9600
C14 H14C 0.9600
C3 C4 1.321(7)
C3 H3 0.9300
C8 C10 1.516(5)
C6 C5 1.394(6)
C6 H6 0.9300
C10 H10A 0.9600
C10 H10B 0.9600
C10 H10C 0.9600
C4 C5 1.382(8)
C4 H4 0.9300
C15 H15A 0.9600
C15 H15B 0.9600
C15 H15C 0.9600
C5 H5 0.9300
C13 H13A 0.9600
C13 H13B 0.9600
C13 H13C 0.9600

loop_
_geom_torsion_atom_site_label_1
_geom_torsion_atom_site_label_2
_geom_torsion_atom_site_label_3
_geom_torsion_atom_site_label_4
_geom_torsion
F1 Ge1 N1 C1 -112.5(2)
N2 Ge1 N1 C1 -9.0(2)
S1 Ge1 N1 C1 117.6(2)
F1 Ge1 N1 C8 68.0(3)
N2 Ge1 N1 C8 171.4(3)
S1 Ge1 N1 C8 -62.0(3)
F1 Ge1 N2 C7 112.1(2)
N1 Ge1 N2 C7 10.8(2)
S1 Ge1 N2 C7 -117.2(2)
F1 Ge1 N2 C9 -72.7(3)
N1 Ge1 N2 C9 -174.0(3)
S1 Ge1 N2 C9 58.0(3)
C8 N1 C1 C2 1.5(5)
Ge1 N1 C1 C2 -178.0(3)
C8 N1 C1 C7 -174.9(3)
Ge1 N1 C1 C7 5.5(3)
C9 N2 C7 C6 -8.8(5)
Ge1 N2 C7 C6 166.1(3)
C9 N2 C7 C1 174.8(3)
Ge1 N2 C7 C1 -10.2(3)
N1 C1 C7 N2 3.1(4)
C2 C1 C7 N2 -173.2(3)
N1 C1 C7 C6 -173.3(3)
C2 C1 C7 C6 10.4(5)
C7 N2 C9 C15 -52.9(6)
Ge1 N2 C9 C15 132.6(4)
C7 N2 C9 C13 -167.5(4)
Ge1 N2 C9 C13 18.0(5)
C7 N2 C9 C14 73.0(5)
Ge1 N2 C9 C14 -101.5(4)
N1 C1 C2 C3 177.1(4)
C7 C1 C2 C3 -6.9(6)
C1 C2 C3 C4 -2.0(8)
C1 N1 C8 C11 -63.0(5)
Ge1 N1 C8 C11 116.5(3)
C1 N1 C8 C10 61.8(4)
Ge1 N1 C8 C10 -118.7(3)
C1 N1 C8 C12 178.2(4)
Ge1 N1 C8 C12 -2.4(5)
N2 C7 C6 C5 177.2(5)
C1 C7 C6 C5 -6.8(8)
C2 C3 C4 C5 5.4(9)
C3 C4 C5 C6 -2.0(10)
C7 C6 C5 C4 1.4(10)
